data_2021235
loop_
_publ_author_name
'Luo, Fuming'
'Tang, Guodong'
'Zhang, Jinfang'

_publ_section_title
;
 A new Zn^II^ coordination polymer based on 4-(pyridin-4-yl)benzoic and
 formic acids: <i>in-situ</i> synthesis, crystal structure and
 luminescence properties
;
_journal_coeditor_code SK3707
_journal_issue 10
_journal_name_full 'Acta Crystallographica Section C'
_journal_page_first 1133
_journal_page_last 1137
_journal_paper_doi 10.1107/S205322961801269X
_journal_volume 74
_journal_year 2018
_chemical_formula_iupac '[Zn (C12 H8 N O2) (C H O2)]'
_chemical_formula_moiety 'C13 H9 N O4 Zn'
_chemical_formula_sum 'C13 H9 N O4 Zn'
_chemical_formula_weight 308.58
_chemical_name_common '[Zn(4-pbc)(HCOO)]~<i>n</i>~'
_chemical_name_systematic
Poly[(\m~2~-formato-\k^3^<i>O</i>,<i>O</i>':<i>O</i>)[\m~2~-4-(pyridin-4-yl)benzoato-\k^3^<i>N</i>:<i>O</i>,<i>O</i>']zinc(II)]
_space_group_crystal_system monoclinic
_space_group_IT_number 14
_space_group_name_Hall '-P 2ybc'
_space_group_name_H-M_alt 'P 1 21/c 1'
_symmetry_space_group_name_Hall '-P 2ybc'
_symmetry_space_group_name_H-M 'P 1 21/c 1'
_atom_sites_solution_hydrogens mixed
_audit_creation_method SHELXL-2016/6
_cell_angle_alpha 90
_cell_angle_beta 109.699(3)
_cell_angle_gamma 90
_cell_formula_units_Z 8
_cell_length_a 12.8902(8)
_cell_length_b 21.9049(13)
_cell_length_c 8.8786(5)
_cell_measurement_reflns_used 7847
_cell_measurement_temperature 150(2)
_cell_measurement_theta_max 26.0733
_cell_measurement_theta_min 3.0658
_cell_volume 2360.2(2)
_computing_cell_refinement
;
APEX2 (Bruker, 2015)
;
_computing_data_collection
;
APEX2 (Bruker, 2015)
;
_computing_data_reduction
;
APEX2 (Bruker, 2015)
;
_computing_molecular_graphics
;
SHELXL2016 (Sheldrick, 2015)
;
_computing_publication_material
;
SHELXL2016 (Sheldrick, 2015)
;
_computing_structure_refinement
;
SHELXL2016 (Sheldrick, 2015)
;
_computing_structure_solution
;
SHELXS2013 (Sheldrick, 2008)
;
_diffrn_ambient_temperature 150(2)
_diffrn_measured_fraction_theta_full 0.998
_diffrn_measured_fraction_theta_max 0.982
_diffrn_measurement_device_type 'Bruker APEXII CCD'
_diffrn_measurement_method '\w scans'
_diffrn_radiation_type MoK\a
_diffrn_radiation_wavelength 0.71073
_diffrn_reflns_av_R_equivalents 0.0230
_diffrn_reflns_av_unetI/netI 0.0680
_diffrn_reflns_limit_h_max 13
_diffrn_reflns_limit_h_min -15
_diffrn_reflns_limit_k_max 24
_diffrn_reflns_limit_k_min -27
_diffrn_reflns_limit_l_max 10
_diffrn_reflns_limit_l_min -10
_diffrn_reflns_number 7683
_diffrn_reflns_theta_full 25.242
_diffrn_reflns_theta_max 26.131
_diffrn_reflns_theta_min 3.066
_exptl_absorpt_coefficient_mu 2.090
_exptl_absorpt_correction_T_max 0.7453
_exptl_absorpt_correction_T_min 0.6549
_exptl_absorpt_correction_type multi-scan
_exptl_absorpt_process_details
;
(SADABS; Bruker, 2015)
;
_exptl_crystal_colour colorless
_exptl_crystal_density_diffrn 1.737
_exptl_crystal_density_method 'not measured'
_exptl_crystal_description block
_exptl_crystal_F_000 1248
_exptl_crystal_size_max 0.240
_exptl_crystal_size_mid 0.172
_exptl_crystal_size_min 0.132
_refine_diff_density_max 0.324
_refine_diff_density_min -0.375
_refine_ls_extinction_method none
_refine_ls_goodness_of_fit_ref 1.062
_refine_ls_hydrogen_treatment constr
_refine_ls_matrix_type full
_refine_ls_number_parameters 344
_refine_ls_number_reflns 4661
_refine_ls_number_restraints 0
_refine_ls_restrained_S_all 1.062
_refine_ls_R_factor_all 0.0520
_refine_ls_R_factor_gt 0.0327
_refine_ls_shift/su_max 0.001
_refine_ls_shift/su_mean 0.000
_refine_ls_structure_factor_coef Fsqd
_refine_ls_weighting_details 'w=1/[\s^2^(Fo^2^)+0.7028P] where P=(Fo^2^+2Fc^2^)/3'
_refine_ls_weighting_scheme calc
_refine_ls_wR_factor_gt 0.0839
_refine_ls_wR_factor_ref 0.0942
_reflns_number_gt 3581
_reflns_number_total 4661
_reflns_threshold_expression 'I > 2\s(I)'
_cod_data_source_file sk3707sup1.cif
_cod_data_source_block I
_cod_depositor_comments 'Adding full bibliography for 2021235.cif.'
_cod_database_code 2021235
_cod_database_fobs_code 2021235
_shelx_space_group_comment
;
The symmetry employed for this shelxl refinement is uniquely defined
by the following loop, which should always be used as a source of
symmetry information in preference to the above space-group names.
They are only intended as comments.
;
_shelx_estimated_absorpt_t_min 0.634
_shelx_estimated_absorpt_t_max 0.770

loop_
_space_group_symop_operation_xyz
'x, y, z'
'-x, y+1/2, -z+1/2'
'-x, -y, -z'
'x, -y-1/2, z-1/2'

loop_
_atom_site_type_symbol
_atom_site_label
_atom_site_fract_x
_atom_site_fract_y
_atom_site_fract_z
_atom_site_U_iso_or_equiv
_atom_site_adp_type
_atom_site_calc_flag
_atom_site_occupancy
Zn Zn1A 0.29437(3) 0.25250(2) 0.45181(6) 0.01722(13) Uani d 1
O O1A 0.4444(2) 0.26094(12) 0.4332(4) 0.0262(7) Uani d 1
O O2A 0.3340(2) 0.24687(11) 0.1889(3) 0.0202(6) Uani d 1
O O3A 0.1578(2) 0.20268(11) 0.3747(4) 0.0266(7) Uani d 1
O O4A 0.3009(2) 0.14101(12) 0.4436(4) 0.0298(7) Uani d 1
N N1A -0.2178(2) -0.16365(13) 0.1039(4) 0.0184(7) Uani d 1
C C1A 0.2009(3) 0.14956(16) 0.3893(5) 0.0200(8) Uani d 1
C C2A 0.1238(3) 0.09661(16) 0.3392(5) 0.0213(9) Uani d 1
C C3A 0.0136(3) 0.10108(16) 0.3249(5) 0.0256(9) Uani d 1
H H3A -0.014723 0.138808 0.346907 0.031 Uiso calc 1
C C4A -0.0560(3) 0.05076(16) 0.2786(5) 0.0249(9) Uani d 1
H H4A -0.131035 0.053987 0.271469 0.030 Uiso calc 1
C C5A -0.0150(3) -0.00510(16) 0.2421(5) 0.0220(9) Uani d 1
C C6A 0.0943(3) -0.00846(16) 0.2537(5) 0.0229(9) Uani d 1
H H6A 0.122624 -0.045442 0.227248 0.027 Uiso calc 1
C C7A 0.1633(3) 0.04161(16) 0.3038(5) 0.0230(9) Uani d 1
H H7A 0.238831 0.038113 0.313886 0.028 Uiso calc 1
C C8A -0.0873(3) -0.05875(16) 0.1904(5) 0.0194(8) Uani d 1
C C9A -0.1735(3) -0.07036(16) 0.2483(5) 0.0223(9) Uani d 1
H H9A -0.189647 -0.042272 0.318888 0.027 Uiso d 1
C C10A -0.2358(3) -0.12355(16) 0.2018(5) 0.0230(9) Uani d 1
H H10A -0.293785 -0.130985 0.242929 0.028 Uiso d 1
C C11A -0.1361(3) -0.15237(16) 0.0447(5) 0.0229(9) Uani d 1
H H11A -0.123609 -0.180828 -0.028095 0.027 Uiso d 1
C C12A -0.0700(3) -0.10138(16) 0.0853(5) 0.0218(9) Uani d 1
H H12A -0.012827 -0.095373 0.041626 0.026 Uiso d 1
C C13A 0.4285(3) 0.25442(16) 0.2881(6) 0.0205(8) Uani d 1
H H13A 0.489800 0.255196 0.251526 0.025 Uiso calc 1
Zn Zn1B 0.79699(3) 0.25029(2) 0.34564(6) 0.01667(12) Uani d 1
O O1B 0.9470(2) 0.24106(12) 0.5070(4) 0.0250(6) Uani d 1
O O2B 0.8355(2) 0.24882(11) 0.6455(4) 0.0212(6) Uani d 1
O O3B 0.6696(2) 0.30528(11) 0.2951(3) 0.0244(7) Uani d 1
O O4B 0.8143(2) 0.36496(12) 0.3842(4) 0.0319(7) Uani d 1
N N1B 0.2855(3) 0.66856(13) 0.1826(4) 0.0198(7) Uani d 1
C C1B 0.7131(3) 0.35771(16) 0.3307(5) 0.0212(9) Uani d 1
C C2B 0.6369(3) 0.41115(16) 0.3048(5) 0.0192(8) Uani d 1
C C3B 0.5293(3) 0.40782(15) 0.2027(5) 0.0208(8) Uani d 1
H H3B 0.502311 0.370641 0.148656 0.025 Uiso calc 1
C C4B 0.4609(3) 0.45747(16) 0.1783(5) 0.0207(8) Uani d 1
H H4B 0.387704 0.454446 0.105330 0.025 Uiso calc 1
C C5B 0.4968(3) 0.51215(16) 0.2583(5) 0.0199(8) Uani d 1
C C6B 0.6056(3) 0.51592(16) 0.3628(5) 0.0224(9) Uani d 1
H H6B 0.632030 0.552881 0.418552 0.027 Uiso calc 1
C C7B 0.6745(3) 0.46614(16) 0.3852(5) 0.0246(9) Uani d 1
H H7B 0.748440 0.469152 0.455850 0.030 Uiso calc 1
C C8B 0.4224(3) 0.56611(16) 0.2331(5) 0.0197(8) Uani d 1
C C9B 0.3397(3) 0.57604(17) 0.0880(5) 0.0246(9) Uani d 1
H H9B 0.328115 0.547521 0.003325 0.030 Uiso d 1
C C10B 0.2743(3) 0.62731(17) 0.0665(5) 0.0248(9) Uani d 1
H H10B 0.218931 0.633672 -0.034637 0.030 Uiso d 1
C C11B 0.3654(3) 0.65913(17) 0.3236(5) 0.0224(9) Uani d 1
H H11B 0.375014 0.688267 0.406412 0.027 Uiso d 1
C C12B 0.4337(3) 0.60935(17) 0.3533(5) 0.0236(9) Uani d 1
H H12B 0.488538 0.604242 0.455423 0.028 Uiso d 1
C C13B 0.9303(3) 0.24473(15) 0.6376(6) 0.0218(9) Uani d 1
H H13B 0.991645 0.244389 0.733979 0.026 Uiso calc 1

loop_
_atom_site_aniso_label
_atom_site_aniso_U_11
_atom_site_aniso_U_22
_atom_site_aniso_U_33
_atom_site_aniso_U_12
_atom_site_aniso_U_13
_atom_site_aniso_U_23
Zn1A 0.0162(2) 0.0135(2) 0.0199(3) -0.00069(17) 0.0034(2) 0.00040(18)
O1A 0.0208(13) 0.0370(16) 0.0196(17) -0.0073(12) 0.0053(13) -0.0037(13)
O2A 0.0186(13) 0.0239(13) 0.0180(16) -0.0018(11) 0.0060(12) 0.0006(11)
O3A 0.0226(13) 0.0150(12) 0.0380(19) -0.0032(11) 0.0049(13) -0.0014(12)
O4A 0.0205(14) 0.0239(14) 0.0400(19) -0.0030(12) 0.0034(14) -0.0027(13)
N1A 0.0197(15) 0.0129(14) 0.0213(19) 0.0009(13) 0.0050(14) 0.0027(13)
C1A 0.024(2) 0.0174(17) 0.016(2) 0.0006(16) 0.0030(17) 0.0045(15)
C2A 0.024(2) 0.0153(17) 0.023(2) 0.0025(15) 0.0052(17) 0.0021(15)
C3A 0.0246(19) 0.0153(17) 0.037(3) 0.0027(16) 0.0111(19) -0.0028(18)
C4A 0.0222(19) 0.0188(18) 0.034(3) -0.0004(16) 0.0094(18) -0.0025(17)
C5A 0.027(2) 0.0156(17) 0.023(2) 0.0005(17) 0.0074(18) 0.0016(16)
C6A 0.0234(19) 0.0147(17) 0.029(2) 0.0049(16) 0.0061(18) -0.0018(16)
C7A 0.0209(18) 0.0196(18) 0.028(2) 0.0009(16) 0.0072(17) 0.0012(16)
C8A 0.0213(19) 0.0146(16) 0.020(2) 0.0015(16) 0.0045(16) 0.0019(15)
C9A 0.029(2) 0.0164(18) 0.023(2) -0.0008(16) 0.0108(18) -0.0035(16)
C10A 0.0249(19) 0.0158(17) 0.029(2) 0.0009(16) 0.0098(19) 0.0017(16)
C11A 0.029(2) 0.0161(17) 0.023(2) 0.0018(16) 0.0073(18) -0.0019(16)
C12A 0.0210(18) 0.0211(18) 0.025(2) 0.0008(16) 0.0103(17) 0.0005(16)
C13A 0.0200(18) 0.0203(18) 0.023(2) -0.0007(16) 0.0100(18) 0.0011(16)
Zn1B 0.0161(2) 0.0124(2) 0.0218(3) 0.00131(17) 0.0068(2) 0.00129(17)
O1B 0.0210(13) 0.0333(15) 0.0210(17) -0.0001(12) 0.0076(13) -0.0008(12)
O2B 0.0169(13) 0.0230(13) 0.0231(16) 0.0003(11) 0.0058(12) -0.0007(11)
O3B 0.0205(13) 0.0162(13) 0.0355(18) 0.0042(11) 0.0081(12) 0.0016(12)
O4B 0.0218(15) 0.0203(13) 0.050(2) 0.0047(12) 0.0077(14) 0.0027(13)
N1B 0.0228(16) 0.0140(14) 0.0225(19) 0.0001(13) 0.0076(15) -0.0008(13)
C1B 0.023(2) 0.0182(18) 0.024(2) 0.0011(16) 0.0104(18) 0.0043(16)
C2B 0.0232(19) 0.0149(17) 0.022(2) -0.0016(16) 0.0103(17) 0.0029(16)
C3B 0.0271(19) 0.0100(16) 0.027(2) -0.0009(16) 0.0109(18) -0.0005(15)
C4B 0.0140(17) 0.0191(17) 0.027(2) 0.0011(16) 0.0043(16) 0.0031(16)
C5B 0.0257(19) 0.0153(16) 0.021(2) 0.0001(16) 0.0106(17) 0.0024(16)
C6B 0.0215(19) 0.0172(17) 0.027(2) -0.0007(16) 0.0063(17) -0.0024(16)
C7B 0.0221(19) 0.0192(18) 0.030(2) -0.0015(16) 0.0055(17) -0.0008(16)
C8B 0.0218(18) 0.0133(16) 0.025(2) -0.0020(15) 0.0092(17) 0.0020(16)
C9B 0.031(2) 0.0166(18) 0.025(2) 0.0020(17) 0.0075(18) -0.0031(16)
C10B 0.029(2) 0.0189(17) 0.023(2) 0.0039(17) 0.0041(18) -0.0010(16)
C11B 0.0239(19) 0.0204(18) 0.023(2) 0.0012(16) 0.0078(17) -0.0050(16)
C12B 0.0242(19) 0.0198(18) 0.023(2) -0.0003(16) 0.0028(17) -0.0034(16)
C13B 0.0203(18) 0.0193(18) 0.021(2) -0.0025(15) 0.0012(18) 0.0019(16)

loop_
_atom_type_symbol
_atom_type_description
_atom_type_scat_dispersion_real
_atom_type_scat_dispersion_imag
_atom_type_scat_source
C C 0.0033 0.0016 'International Tables Vol C Tables 4.2.6.8 and 6.1.1.4'
H H 0.0000 0.0000 'International Tables Vol C Tables 4.2.6.8 and 6.1.1.4'
N N 0.0061 0.0033 'International Tables Vol C Tables 4.2.6.8 and 6.1.1.4'
O O 0.0106 0.0060 'International Tables Vol C Tables 4.2.6.8 and 6.1.1.4'
Zn Zn 0.2839 1.4301 'International Tables Vol C Tables 4.2.6.8 and 6.1.1.4'

loop_
_geom_angle_atom_site_label_1
_geom_angle_atom_site_label_2
_geom_angle_atom_site_label_3
_geom_angle_site_symmetry_1
_geom_angle_site_symmetry_3
_geom_angle
O3A Zn1A O2A . 4_566 104.48(12)
O3A Zn1A O1A . . 142.16(12)
O2A Zn1A O1A 4_566 . 100.11(12)
O3A Zn1A N1A . 2 96.31(11)
O2A Zn1A N1A 4_566 2 100.28(12)
O1A Zn1A N1A . 2 107.14(12)
O3A Zn1A O4A . . 58.43(9)
O2A Zn1A O4A 4_566 . 92.25(10)
O1A Zn1A O4A . . 92.63(10)
N1A Zn1A O4A 2 . 154.13(10)
O3A Zn1A C1A . . 29.89(11)
O2A Zn1A C1A 4_566 . 99.88(12)
O1A Zn1A C1A . . 117.77(12)
N1A Zn1A C1A 2 . 125.94(12)
O4A Zn1A C1A . . 28.55(10)
C13A O1A Zn1A . . 104.4(3)
C13A O2A Zn1A . 4_565 125.8(3)
C1A O3A Zn1A . . 99.3(2)
C1A O4A Zn1A . . 79.5(2)
C10A N1A C11A . . 118.1(3)
C10A N1A Zn1A . 2_545 125.3(3)
C11A N1A Zn1A . 2_545 116.3(2)
O4A C1A O3A . . 122.8(3)
O4A C1A C2A . . 120.2(3)
O3A C1A C2A . . 117.0(3)
O4A C1A Zn1A . . 72.0(2)
O3A C1A Zn1A . . 50.82(17)
C2A C1A Zn1A . . 167.8(3)
C7A C2A C3A . . 119.0(4)
C7A C2A C1A . . 118.9(3)
C3A C2A C1A . . 122.1(3)
C2A C3A C4A . . 120.6(3)
C2A C3A H3A . . 119.7
C4A C3A H3A . . 119.7
C3A C4A C5A . . 119.9(4)
C3A C4A H4A . . 120.0
C5A C4A H4A . . 120.0
C6A C5A C4A . . 118.7(3)
C6A C5A C8A . . 120.2(3)
C4A C5A C8A . . 121.0(3)
C5A C6A C7A . . 120.7(3)
C5A C6A H6A . . 119.7
C7A C6A H6A . . 119.7
C2A C7A C6A . . 121.0(4)
C2A C7A H7A . . 119.5
C6A C7A H7A . . 119.5
C12A C8A C9A . . 116.9(3)
C12A C8A C5A . . 121.2(3)
C9A C8A C5A . . 121.9(3)
C10A C9A C8A . . 119.5(4)
C10A C9A H9A . . 120.2
C8A C9A H9A . . 120.2
N1A C10A C9A . . 122.9(4)
N1A C10A H10A . . 118.6
C9A C10A H10A . . 118.6
N1A C11A C12A . . 122.9(4)
N1A C11A H11A . . 118.6
C12A C11A H11A . . 118.6
C11A C12A C8A . . 119.7(4)
C11A C12A H12A . . 120.2
C8A C12A H12A . . 120.2
O1A C13A O2A . . 121.7(4)
O1A C13A H13A . . 119.1
O2A C13A H13A . . 119.1
O3B Zn1B O1B . . 139.61(11)
O3B Zn1B O2B . 4_565 103.31(11)
O1B Zn1B O2B . 4_565 99.69(12)
O3B Zn1B N1B . 2_645 98.51(11)
O1B Zn1B N1B . 2_645 109.67(12)
O2B Zn1B N1B 4_565 2_645 100.00(11)
O3B Zn1B C1B . . 28.68(11)
O1B Zn1B C1B . . 114.77(12)
O2B Zn1B C1B 4_565 . 99.86(11)
N1B Zn1B C1B 2_645 . 126.81(12)
O3B Zn1B C13B . . 118.69(12)
O1B Zn1B C13B . . 28.10(14)
O2B Zn1B C13B 4_565 . 127.68(13)
N1B Zn1B C13B 2_645 . 102.88(12)
C1B Zn1B C13B . . 102.73(12)
C13B O1B Zn1B . . 103.3(3)
C13B O2B Zn1B . 4_566 126.2(3)
C1B O3B Zn1B . . 103.5(2)
C10B N1B C11B . . 117.6(3)
C10B N1B Zn1B . 2_655 125.2(3)
C11B N1B Zn1B . 2_655 116.8(2)
O4B C1B O3B . . 122.1(4)
O4B C1B C2B . . 120.7(3)
O3B C1B C2B . . 117.2(3)
O4B C1B Zn1B . . 74.2(2)
O3B C1B Zn1B . . 47.85(17)
C2B C1B Zn1B . . 165.1(3)
C3B C2B C7B . . 118.6(3)
C3B C2B C1B . . 121.5(3)
C7B C2B C1B . . 119.9(3)
C4B C3B C2B . . 120.9(3)
C4B C3B H3B . . 119.6
C2B C3B H3B . . 119.6
C3B C4B C5B . . 121.2(4)
C3B C4B H4B . . 119.4
C5B C4B H4B . . 119.4
C4B C5B C6B . . 118.4(3)
C4B C5B C8B . . 121.4(4)
C6B C5B C8B . . 120.2(3)
C7B C6B C5B . . 120.1(4)
C7B C6B H6B . . 119.9
C5B C6B H6B . . 119.9
C6B C7B C2B . . 120.7(4)
C6B C7B H7B . . 119.6
C2B C7B H7B . . 119.6
C9B C8B C12B . . 117.0(3)
C9B C8B C5B . . 121.2(4)
C12B C8B C5B . . 121.8(4)
C10B C9B C8B . . 120.0(4)
C10B C9B H9B . . 120.0
C8B C9B H9B . . 120.0
N1B C10B C9B . . 122.6(4)
N1B C10B H10B . . 118.7
C9B C10B H10B . . 118.7
N1B C11B C12B . . 122.9(4)
N1B C11B H11B . . 118.5
C12B C11B H11B . . 118.5
C11B C12B C8B . . 119.8(4)
C11B C12B H12B . . 120.1
C8B C12B H12B . . 120.1
O2B C13B O1B . . 122.3(4)
O2B C13B Zn1B . . 73.8(2)
O1B C13B Zn1B . . 48.6(2)
O2B C13B H13B . . 118.9
O1B C13B H13B . . 118.9
Zn1B C13B H13B . . 166.9

loop_
_geom_bond_atom_site_label_1
_geom_bond_atom_site_label_2
_geom_bond_site_symmetry_2
_geom_bond_distance
Zn1A O3A . 1.986(3)
Zn1A O2A . 2.555(3)
Zn1A O2A 4_566 1.992(3)
Zn1A O1A . 2.005(3)
Zn1A N1A 2 2.065(3)
Zn1A O4A . 2.446(3)
Zn1A C1A . 2.529(4)
O1A C13A . 1.243(6)
O2A C13A . 1.251(5)
O3A C1A . 1.277(4)
O4A C1A . 1.229(4)
N1A C10A . 1.310(5)
N1A C11A . 1.349(5)
C1A C2A . 1.494(5)
C2A C7A . 1.385(5)
C2A C3A . 1.386(5)
C3A C4A . 1.393(5)
C3A H3A . 0.9500
C4A C5A . 1.413(5)
C4A H4A . 0.9500
C5A C6A . 1.379(5)
C5A C8A . 1.474(5)
C6A C7A . 1.388(5)
C6A H6A . 0.9500
C7A H7A . 0.9500
C8A C12A . 1.390(5)
C8A C9A . 1.397(5)
C9A C10A . 1.396(5)
C9A H9A . 0.9499
C10A H10A . 0.9499
C11A C12A . 1.377(5)
C11A H11A . 0.9500
C12A H12A . 0.9500
C13A H13A . 0.9500
Zn1B O4B . 2.535(3)
Zn1B O3B . 1.962(2)
Zn1B O1B . 1.991(3)
Zn1B O2B . 2.539(2)
Zn1B O2B 4_565 2.000(3)
Zn1B N1B 2_645 2.054(3)
Zn1B C1B . 2.574(4)
Zn1B C13B . 2.585(4)
O1B C13B . 1.251(6)
O2B C13B . 1.250(5)
O3B C1B . 1.270(4)
O4B C1B . 1.238(5)
N1B C10B . 1.341(5)
N1B C11B . 1.342(5)
C1B C2B . 1.495(5)
C2B C3B . 1.379(5)
C2B C7B . 1.401(5)
C3B C4B . 1.370(5)
C3B H3B . 0.9500
C4B C5B . 1.390(5)
C4B H4B . 0.9500
C5B C6B . 1.400(5)
C5B C8B . 1.491(5)
C6B C7B . 1.378(5)
C6B H6B . 0.9500
C7B H7B . 0.9500
C8B C9B . 1.384(5)
C8B C12B . 1.397(5)
C9B C10B . 1.379(5)
C9B H9B . 0.9501
C10B H10B . 0.9500
C11B C12B . 1.370(5)
C11B H11B . 0.9500
C12B H12B . 0.9500
C13B H13B . 0.9500

loop_
_geom_hbond_atom_site_label_D
_geom_hbond_atom_site_label_H
_geom_hbond_atom_site_label_A
_geom_hbond_site_symmetry_A
_geom_hbond_distance_DH
_geom_hbond_distance_HA
_geom_hbond_distance_DA
_geom_hbond_angle_DHA
C4B H4B O4A 4_565 0.95 2.57 3.217(5) 126
C6A H6A O4B 2_645 0.95 2.46 3.398(5) 171
C11B H11B O1A 3_666 0.95 2.54 3.189(5) 126
C12A H12A O4B 2_645 0.95 2.57 3.298(5) 134
C13A H13A O3B . 0.95 2.47 3.282(5) 143
C13B H13B O3A 4_666 0.95 2.39 3.194(5) 143

loop_
_geom_torsion_atom_site_label_1
_geom_torsion_atom_site_label_2
_geom_torsion_atom_site_label_3
_geom_torsion_atom_site_label_4
_geom_torsion_site_symmetry_1
_geom_torsion
Zn1A O4A C1A O3A . -1.6(4)
Zn1A O4A C1A C2A . 179.2(4)
Zn1A O3A C1A O4A . 2.0(5)
Zn1A O3A C1A C2A . -178.8(3)
O4A C1A C2A C7A . -21.3(6)
O3A C1A C2A C7A . 159.5(4)
Zn1A C1A C2A C7A . 155.2(12)
O4A C1A C2A C3A . 159.6(4)
O3A C1A C2A C3A . -19.6(6)
Zn1A C1A C2A C3A . -23.9(16)
C7A C2A C3A C4A . 1.2(7)
C1A C2A C3A C4A . -179.7(4)
C2A C3A C4A C5A . -1.5(7)
C3A C4A C5A C6A . 0.1(6)
C3A C4A C5A C8A . -179.0(4)
C4A C5A C6A C7A . 1.4(6)
C8A C5A C6A C7A . -179.4(4)
C3A C2A C7A C6A . 0.4(6)
C1A C2A C7A C6A . -178.8(4)
C5A C6A C7A C2A . -1.7(6)
C6A C5A C8A C12A . -30.6(6)
C4A C5A C8A C12A . 148.6(4)
C6A C5A C8A C9A . 147.2(4)
C4A C5A C8A C9A . -33.7(6)
C12A C8A C9A C10A . 1.2(5)
C5A C8A C9A C10A . -176.6(4)
C11A N1A C10A C9A . -0.7(6)
Zn1A N1A C10A C9A 2_545 173.0(3)
C8A C9A C10A N1A . -0.5(6)
C10A N1A C11A C12A . 1.3(5)
Zn1A N1A C11A C12A 2_545 -173.0(3)
N1A C11A C12A C8A . -0.6(6)
C9A C8A C12A C11A . -0.6(5)
C5A C8A C12A C11A . 177.2(4)
Zn1A O1A C13A O2A . 2.3(4)
Zn1A O2A C13A O1A 4_565 170.9(3)
Zn1B O3B C1B O4B . -0.1(5)
Zn1B O3B C1B C2B . 179.6(3)
O4B C1B C2B C3B . 159.6(4)
O3B C1B C2B C3B . -20.1(6)
Zn1B C1B C2B C3B . -19.0(14)
O4B C1B C2B C7B . -20.3(6)
O3B C1B C2B C7B . 160.0(4)
Zn1B C1B C2B C7B . 161.1(9)
C7B C2B C3B C4B . 0.9(6)
C1B C2B C3B C4B . -179.0(4)
C2B C3B C4B C5B . -1.6(6)
C3B C4B C5B C6B . 1.2(6)
C3B C4B C5B C8B . -179.5(4)
C4B C5B C6B C7B . -0.2(6)
C8B C5B C6B C7B . -179.5(4)
C5B C6B C7B C2B . -0.4(6)
C3B C2B C7B C6B . 0.0(6)
C1B C2B C7B C6B . 180.0(4)
C4B C5B C8B C9B . -30.5(6)
C6B C5B C8B C9B . 148.8(4)
C4B C5B C8B C12B . 150.5(4)
C6B C5B C8B C12B . -30.3(6)
C12B C8B C9B C10B . 1.1(6)
C5B C8B C9B C10B . -178.0(4)
C11B N1B C10B C9B . 1.1(6)
Zn1B N1B C10B C9B 2_655 173.3(3)
C8B C9B C10B N1B . -1.2(6)
C10B N1B C11B C12B . -0.9(6)
Zn1B N1B C11B C12B 2_655 -173.8(3)
N1B C11B C12B C8B . 0.8(6)
C9B C8B C12B C11B . -0.9(6)
C5B C8B C12B C11B . 178.2(4)
Zn1B O2B C13B O1B 4_566 175.9(2)
Zn1B O2B C13B Zn1B 4_566 179.3(2)
Zn1B O1B C13B O2B . 4.3(4)
